data_1564052
loop_
_publ_author_name
'Mori, Masatoshi'
'Suzuki, Takayoshi'

_publ_section_title
;
 Mixed-ligand platinum(II) complexes containing
 2-(2&#x2032;-pyridyl)phenyl and 8-quinolylphosphines: Synthesis and
 molecular structures in the crystals and in solution
;
_journal_name_full 'Inorganica Chimica Acta'
_journal_page_first 119862
_journal_paper_doi 10.1016/j.ica.2020.119862
_journal_volume 512
_journal_year 2020
_chemical_formula_moiety 'C22 H20 N2 P Pt 1+, B F4 1-, H2 O'
_chemical_formula_sum 'C22 H22 B F4 N2 O P Pt'
_chemical_formula_weight 643.28
_space_group_crystal_system monoclinic
_space_group_IT_number 14
_space_group_name_Hall '-P 2ybc'
_space_group_name_H-M_alt 'P 1 21/c 1'
_atom_sites_solution_hydrogens geom
_atom_sites_solution_primary direct
_atom_sites_solution_secondary difmap
_audit_creation_method SHELXL-2014/7
_cell_angle_alpha 90
_cell_angle_beta 106.9464(18)
_cell_angle_gamma 90
_cell_formula_units_Z 4
_cell_length_a 12.8759(4)
_cell_length_b 10.8756(4)
_cell_length_c 16.4979(8)
_cell_measurement_reflns_used 26852
_cell_measurement_temperature 188(2)
_cell_measurement_theta_max 27.66
_cell_measurement_theta_min 3.02
_cell_volume 2209.94(15)
_computing_cell_refinement 'RAPID AUTO'
_computing_data_collection 'RAPID AUTO (Rigaku, ????)'
_computing_data_reduction 'RAPID AUTO'
_computing_molecular_graphics 'ORTEP-3 for win'
_computing_publication_material SHELXL-2013
_computing_structure_refinement 'SHELXL-2014/7 (Sheldrick, 2014)'
_computing_structure_solution 'Il Milione (Burla, et al., 2007)'
_diffrn_ambient_temperature 188(2)
_diffrn_detector_area_resol_mean 10.000
_diffrn_measured_fraction_theta_full 0.998
_diffrn_measured_fraction_theta_max 0.998
_diffrn_measurement_device_type 'Rigaku R-AXIS RAPID'
_diffrn_measurement_method \w
_diffrn_radiation_type 'Mo K\a'
_diffrn_radiation_wavelength 0.71075
_diffrn_reflns_av_R_equivalents 0.0623
_diffrn_reflns_av_unetI/netI 0.0381
_diffrn_reflns_Laue_measured_fraction_full 0.998
_diffrn_reflns_Laue_measured_fraction_max 0.998
_diffrn_reflns_limit_h_max 16
_diffrn_reflns_limit_h_min -16
_diffrn_reflns_limit_k_max 14
_diffrn_reflns_limit_k_min -14
_diffrn_reflns_limit_l_max 21
_diffrn_reflns_limit_l_min -21
_diffrn_reflns_number 33968
_diffrn_reflns_point_group_measured_fraction_full 0.998
_diffrn_reflns_point_group_measured_fraction_max 0.998
_diffrn_reflns_theta_full 25.242
_diffrn_reflns_theta_max 27.479
_diffrn_reflns_theta_min 3.026
_exptl_absorpt_coefficient_mu 6.473
_exptl_absorpt_correction_T_max 0.525
_exptl_absorpt_correction_T_min 0.162
_exptl_absorpt_correction_type numerical
_exptl_absorpt_process_details 'NUMABS (Rigaku, 1999)'
_exptl_crystal_colour yellow
_exptl_crystal_density_diffrn 1.933
_exptl_crystal_density_method 'not measured'
_exptl_crystal_description platelet
_exptl_crystal_F_000 1240
_exptl_crystal_size_max 0.300
_exptl_crystal_size_mid 0.200
_exptl_crystal_size_min 0.100
_refine_diff_density_max 1.267
_refine_diff_density_min -0.852
_refine_diff_density_rms 0.104
_refine_ls_extinction_coef .
_refine_ls_extinction_method none
_refine_ls_goodness_of_fit_ref 1.059
_refine_ls_hydrogen_treatment constr
_refine_ls_matrix_type full
_refine_ls_number_parameters 298
_refine_ls_number_reflns 5053
_refine_ls_number_restraints 0
_refine_ls_restrained_S_all 1.059
_refine_ls_R_factor_all 0.0270
_refine_ls_R_factor_gt 0.0231
_refine_ls_shift/su_max 0.002
_refine_ls_shift/su_mean 0.000
_refine_ls_structure_factor_coef Fsqd
_refine_ls_weighting_details 'w=1/[\s^2^(Fo^2^)+(0.0247P)^2^+0.8856P] where P=(Fo^2^+2Fc^2^)/3'
_refine_ls_weighting_scheme calc
_refine_ls_wR_factor_gt 0.0565
_refine_ls_wR_factor_ref 0.0581
_reflns_Friedel_coverage 0.000
_reflns_Friedel_fraction_full .
_reflns_Friedel_fraction_max .
_reflns_number_gt 4514
_reflns_number_total 5053
_reflns_threshold_expression 'I > 2\s(I)'
_cod_data_source_file complex1.cif
_cod_data_source_block MMPt1
_cod_original_cell_volume 2209.95(15)
_cod_original_sg_symbol_H-M 'P 21/c'
_cod_database_code 1564052
_shelx_shelxl_version_number 2014/7
_shelx_space_group_comment
;
The symmetry employed for this shelxl refinement is uniquely defined
by the following loop, which should always be used as a source of
symmetry information in preference to the above space-group names.
They are only intended as comments.
;
_shelx_estimated_absorpt_t_min 0.247
_shelx_estimated_absorpt_t_max 0.564

loop_
_space_group_symop_operation_xyz
'x, y, z'
'-x, y+1/2, -z+1/2'
'-x, -y, -z'
'x, -y-1/2, z-1/2'

loop_
_atom_site_label
_atom_site_type_symbol
_atom_site_fract_x
_atom_site_fract_y
_atom_site_fract_z
_atom_site_U_iso_or_equiv
_atom_site_adp_type
_atom_site_occupancy
_atom_site_site_symmetry_order
_atom_site_calc_flag
_atom_site_refinement_flags_posn
_atom_site_refinement_flags_adp
_atom_site_refinement_flags_occupancy
_atom_site_disorder_assembly
_atom_site_disorder_group
Pt1 Pt 0.62835(2) 0.10702(2) 0.15517(2) 0.03048(5) Uani 1 1 d . . . . .
P1 P 0.80510(7) 0.09080(7) 0.21854(6) 0.03380(17) Uani 1 1 d . . . . .
F1 F 0.8694(2) 0.5414(5) 0.30564(19) 0.1331(15) Uani 1 1 d . . . . .
F2 F 0.8628(2) 0.5977(3) 0.17459(15) 0.0742(8) Uani 1 1 d . . . . .
F3 F 0.7380(2) 0.6721(3) 0.23286(15) 0.0773(7) Uani 1 1 d . . . . .
F4 F 0.7350(2) 0.4775(3) 0.1961(3) 0.1279(14) Uani 1 1 d . . . . .
O1A O 0.9714(10) -0.1357(11) 0.0098(11) 0.148(5) Uani 0.4712 1 d . . P . .
O1B O 0.9892(6) -0.0566(7) 0.0061(5) 0.076(2) Uani 0.5288 1 d . . P . .
N1 N 0.6192(2) 0.0646(2) 0.27953(16) 0.0336(5) Uani 1 1 d . . . . .
N2 N 0.46673(19) 0.1647(2) 0.09458(15) 0.0325(5) Uani 1 1 d . . . . .
C1 C 0.5294(3) 0.0288(3) 0.2969(2) 0.0407(7) Uani 1 1 d . . . . .
H1 H 0.4654 0.0173 0.2511 0.049 Uiso 1 1 calc R U . . .
C2 C 0.5241(3) 0.0074(3) 0.3788(2) 0.0491(8) Uani 1 1 d . . . . .
H2 H 0.4587 -0.0211 0.3879 0.059 Uiso 1 1 calc R U . . .
C3 C 0.6145(3) 0.0278(3) 0.4462(2) 0.0521(9) Uani 1 1 d . . . . .
H3 H 0.6106 0.0189 0.5025 0.063 Uiso 1 1 calc R U . . .
C4 C 0.7120(3) 0.0616(3) 0.4315(2) 0.0434(7) Uani 1 1 d . . . . .
C5 C 0.8108(3) 0.0812(3) 0.4979(2) 0.0505(9) Uani 1 1 d . . . . .
H5 H 0.8107 0.0752 0.5553 0.061 Uiso 1 1 calc R U . . .
C6 C 0.9038(4) 0.1082(3) 0.4800(2) 0.0558(11) Uani 1 1 d . . . . .
H6 H 0.9681 0.1231 0.5248 0.067 Uiso 1 1 calc R U . . .
C7 C 0.9061(3) 0.1145(3) 0.3953(2) 0.0488(9) Uani 1 1 d . . . . .
H7 H 0.9727 0.1301 0.3833 0.059 Uiso 1 1 calc R U . . .
C8 C 0.8126(3) 0.0981(3) 0.3299(2) 0.0353(7) Uani 1 1 d . . . . .
C9 C 0.7135(3) 0.0757(3) 0.34699(19) 0.0354(7) Uani 1 1 d . . . . .
C10 C 0.8774(3) -0.0484(3) 0.2105(2) 0.0458(8) Uani 1 1 d . . . . .
H10A H 0.8352 -0.1196 0.2191 0.055 Uiso 1 1 calc R U . . .
H10B H 0.8882 -0.0532 0.1542 0.055 Uiso 1 1 calc R U . . .
H10C H 0.9481 -0.0481 0.2539 0.055 Uiso 1 1 calc R U . . .
C11 C 0.8894(3) 0.2151(3) 0.2019(2) 0.0489(8) Uani 1 1 d . . . . .
H11A H 0.8539 0.2937 0.2056 0.059 Uiso 1 1 calc R U . . .
H11B H 0.9599 0.2120 0.2454 0.059 Uiso 1 1 calc R U . . .
H11C H 0.9001 0.2070 0.1457 0.059 Uiso 1 1 calc R U . . .
C12 C 0.3897(3) 0.1920(3) 0.1320(2) 0.0406(7) Uani 1 1 d . . . . .
H12 H 0.4057 0.1816 0.1915 0.049 Uiso 1 1 calc R U . . .
C13 C 0.2884(3) 0.2344(3) 0.0871(2) 0.0480(8) Uani 1 1 d . . . . .
H13 H 0.2357 0.2519 0.1155 0.058 Uiso 1 1 calc R U . . .
C14 C 0.2641(3) 0.2510(3) 0.0012(2) 0.0480(8) Uani 1 1 d . . . . .
H14 H 0.1941 0.2786 -0.0308 0.058 Uiso 1 1 calc R U . . .
C15 C 0.3428(3) 0.2271(3) -0.0374(2) 0.0431(7) Uani 1 1 d . . . . .
H15 H 0.3280 0.2395 -0.0967 0.052 Uiso 1 1 calc R U . . .
C16 C 0.4448(2) 0.1847(3) 0.01006(18) 0.0342(6) Uani 1 1 d . . . . .
C17 C 0.5358(3) 0.1612(3) -0.02310(18) 0.0357(6) Uani 1 1 d . . . . .
C18 C 0.5273(3) 0.1743(3) -0.10917(19) 0.0402(7) Uani 1 1 d . . . . .
H18 H 0.4601 0.1979 -0.1481 0.048 Uiso 1 1 calc R U . . .
C19 C 0.6165(3) 0.1527(3) -0.1373(2) 0.0453(8) Uani 1 1 d . . . . .
H19 H 0.6118 0.1635 -0.1954 0.054 Uiso 1 1 calc R U . . .
C20 C 0.7128(3) 0.1151(3) -0.0802(2) 0.0478(9) Uani 1 1 d . . . . .
H20 H 0.7736 0.0976 -0.1000 0.057 Uiso 1 1 calc R U . . .
C21 C 0.7224(3) 0.1025(3) 0.0053(2) 0.0446(8) Uani 1 1 d . . . . .
H21 H 0.7895 0.0761 0.0430 0.053 Uiso 1 1 calc R U . . .
C22 C 0.6357(3) 0.1279(3) 0.0369(2) 0.0352(7) Uani 1 1 d . . . . .
B1 B 0.8020(4) 0.5730(5) 0.2287(3) 0.0571(12) Uani 1 1 d . . . . .

loop_
_atom_site_aniso_label
_atom_site_aniso_U_11
_atom_site_aniso_U_22
_atom_site_aniso_U_33
_atom_site_aniso_U_23
_atom_site_aniso_U_13
_atom_site_aniso_U_12
Pt1 0.03182(8) 0.03020(7) 0.02931(8) 0.00050(4) 0.00872(5) -0.00025(4)
P1 0.0321(4) 0.0319(4) 0.0372(4) 0.0026(3) 0.0098(3) 0.0018(3)
F1 0.0754(19) 0.258(4) 0.0695(19) 0.079(3) 0.0272(14) 0.056(2)
F2 0.0563(14) 0.123(2) 0.0486(14) 0.0087(12) 0.0227(11) -0.0019(13)
F3 0.100(2) 0.0785(18) 0.0591(14) 0.0059(13) 0.0317(13) 0.0232(15)
F4 0.0719(19) 0.073(2) 0.242(5) -0.011(2) 0.050(2) -0.0143(16)
O1A 0.073(7) 0.138(11) 0.224(14) -0.004(11) 0.029(7) -0.002(8)
O1B 0.051(4) 0.091(6) 0.087(4) -0.019(5) 0.020(3) -0.011(4)
N1 0.0380(13) 0.0276(12) 0.0358(13) -0.0007(10) 0.0117(10) 0.0016(10)
N2 0.0324(12) 0.0286(13) 0.0350(13) -0.0003(10) 0.0076(10) -0.0009(10)
C1 0.0453(17) 0.0346(16) 0.0451(18) -0.0019(14) 0.0177(14) -0.0009(14)
C2 0.058(2) 0.045(2) 0.053(2) 0.0052(16) 0.0295(17) 0.0000(16)
C3 0.075(2) 0.050(2) 0.0402(18) 0.0120(16) 0.0304(18) 0.0141(19)
C4 0.061(2) 0.0348(16) 0.0355(16) 0.0046(14) 0.0152(15) 0.0138(16)
C5 0.069(2) 0.0441(19) 0.0325(17) 0.0005(14) 0.0049(16) 0.0183(17)
C6 0.060(3) 0.053(2) 0.041(2) -0.0049(16) -0.0057(18) 0.0181(17)
C7 0.045(2) 0.046(2) 0.048(2) -0.0036(15) 0.0025(16) 0.0067(15)
C8 0.0364(16) 0.0305(15) 0.0371(17) 0.0012(12) 0.0077(13) 0.0042(12)
C9 0.0471(17) 0.0247(13) 0.0326(15) 0.0020(12) 0.0090(13) 0.0073(12)
C10 0.0476(18) 0.0413(18) 0.0487(19) 0.0002(16) 0.0142(15) 0.0106(15)
C11 0.0408(18) 0.0446(19) 0.060(2) 0.0092(16) 0.0119(15) -0.0056(15)
C12 0.0392(16) 0.0402(17) 0.0422(17) 0.0024(14) 0.0116(13) -0.0001(14)
C13 0.0389(17) 0.0423(18) 0.062(2) 0.0028(17) 0.0138(15) 0.0030(15)
C14 0.0380(17) 0.0426(19) 0.055(2) 0.0054(16) -0.0001(15) 0.0010(15)
C15 0.0434(17) 0.0368(17) 0.0424(18) 0.0031(14) 0.0021(14) -0.0013(14)
C16 0.0388(15) 0.0245(13) 0.0352(15) -0.0019(12) 0.0043(12) -0.0058(12)
C17 0.0475(17) 0.0242(14) 0.0342(15) -0.0008(12) 0.0102(13) -0.0062(13)
C18 0.0549(19) 0.0304(15) 0.0318(15) -0.0012(13) 0.0070(13) -0.0097(14)
C19 0.071(2) 0.0320(16) 0.0340(16) -0.0019(13) 0.0169(16) -0.0150(16)
C20 0.067(2) 0.0413(19) 0.043(2) -0.0043(14) 0.0291(18) -0.0096(16)
C21 0.052(2) 0.0433(19) 0.0415(19) 0.0009(14) 0.0179(16) 0.0001(15)
C22 0.0443(17) 0.0302(15) 0.0326(15) -0.0010(12) 0.0138(13) -0.0063(13)
B1 0.037(2) 0.079(3) 0.059(3) 0.018(2) 0.0194(19) 0.007(2)

loop_
_atom_type_symbol
_atom_type_description
_atom_type_scat_dispersion_real
_atom_type_scat_dispersion_imag
_atom_type_scat_source
C C 0.0033 0.0016 'International Tables Vol C Tables 4.2.6.8 and 6.1.1.4'
H H 0.0000 0.0000 'International Tables Vol C Tables 4.2.6.8 and 6.1.1.4'
B B 0.0013 0.0007 'International Tables Vol C Tables 4.2.6.8 and 6.1.1.4'
F F 0.0171 0.0103 'International Tables Vol C Tables 4.2.6.8 and 6.1.1.4'
N N 0.0061 0.0033 'International Tables Vol C Tables 4.2.6.8 and 6.1.1.4'
P P 0.1023 0.0942 'International Tables Vol C Tables 4.2.6.8 and 6.1.1.4'
Pt Pt -1.7033 8.3905 'International Tables Vol C Tables 4.2.6.8 and 6.1.1.4'
O O 0.0106 0.0060 'International Tables Vol C Tables 4.2.6.8 and 6.1.1.4'

loop_
_geom_angle_atom_site_label_1
_geom_angle_atom_site_label_2
_geom_angle_atom_site_label_3
_geom_angle
_geom_angle_site_symmetry_1
_geom_angle_site_symmetry_3
C22 Pt1 N2 79.92(11) . .
C22 Pt1 N1 174.08(10) . .
N2 Pt1 N1 101.24(9) . .
C22 Pt1 P1 97.81(10) . .
N2 Pt1 P1 167.33(7) . .
N1 Pt1 P1 82.32(7) . .
C10 P1 C11 105.78(17) . .
C10 P1 C8 103.60(15) . .
C11 P1 C8 105.34(16) . .
C10 P1 Pt1 120.88(12) . .
C11 P1 Pt1 116.67(12) . .
C8 P1 Pt1 102.63(11) . .
O1A O1B O1B 175.0(18) . 3_755
C1 N1 C9 117.6(3) . .
C1 N1 Pt1 124.4(2) . .
C9 N1 Pt1 118.0(2) . .
C12 N2 C16 118.4(2) . .
C12 N2 Pt1 127.0(2) . .
C16 N2 Pt1 114.39(19) . .
N1 C1 C2 123.4(3) . .
N1 C1 H1 118.3 . .
C2 C1 H1 118.3 . .
C3 C2 C1 119.3(3) . .
C3 C2 H2 120.4 . .
C1 C2 H2 120.4 . .
C2 C3 C4 119.7(3) . .
C2 C3 H3 120.2 . .
C4 C3 H3 120.2 . .
C3 C4 C9 118.3(3) . .
C3 C4 C5 123.4(3) . .
C9 C4 C5 118.3(3) . .
C6 C5 C4 121.0(3) . .
C6 C5 H5 119.5 . .
C4 C5 H5 119.5 . .
C5 C6 C7 120.3(4) . .
C5 C6 H6 119.8 . .
C7 C6 H6 119.8 . .
C8 C7 C6 120.4(4) . .
C8 C7 H7 119.8 . .
C6 C7 H7 119.8 . .
C7 C8 C9 120.2(3) . .
C7 C8 P1 125.3(3) . .
C9 C8 P1 114.4(2) . .
N1 C9 C8 119.0(3) . .
N1 C9 C4 121.4(3) . .
C8 C9 C4 119.6(3) . .
P1 C10 H10A 109.5 . .
P1 C10 H10B 109.5 . .
H10A C10 H10B 109.5 . .
P1 C10 H10C 109.5 . .
H10A C10 H10C 109.5 . .
H10B C10 H10C 109.5 . .
P1 C11 H11A 109.5 . .
P1 C11 H11B 109.5 . .
H11A C11 H11B 109.5 . .
P1 C11 H11C 109.5 . .
H11A C11 H11C 109.5 . .
H11B C11 H11C 109.5 . .
N2 C12 C13 122.4(3) . .
N2 C12 H12 118.8 . .
C13 C12 H12 118.8 . .
C14 C13 C12 119.7(3) . .
C14 C13 H13 120.2 . .
C12 C13 H13 120.2 . .
C13 C14 C15 118.6(3) . .
C13 C14 H14 120.7 . .
C15 C14 H14 120.7 . .
C14 C15 C16 120.3(3) . .
C14 C15 H15 119.9 . .
C16 C15 H15 119.9 . .
N2 C16 C15 120.6(3) . .
N2 C16 C17 114.2(2) . .
C15 C16 C17 125.2(3) . .
C18 C17 C22 121.4(3) . .
C18 C17 C16 122.0(3) . .
C22 C17 C16 116.6(3) . .
C19 C18 C17 119.8(3) . .
C19 C18 H18 120.1 . .
C17 C18 H18 120.1 . .
C18 C19 C20 119.5(3) . .
C18 C19 H19 120.3 . .
C20 C19 H19 120.3 . .
C19 C20 C21 121.2(4) . .
C19 C20 H20 119.4 . .
C21 C20 H20 119.4 . .
C20 C21 C22 121.2(3) . .
C20 C21 H21 119.4 . .
C22 C21 H21 119.4 . .
C21 C22 C17 116.8(3) . .
C21 C22 Pt1 128.1(3) . .
C17 C22 Pt1 114.8(2) . .
F1 B1 F4 109.7(5) . .
F1 B1 F3 112.5(4) . .
F4 B1 F3 107.4(3) . .
F1 B1 F2 109.1(3) . .
F4 B1 F2 108.0(4) . .
F3 B1 F2 110.1(4) . .

loop_
_geom_bond_atom_site_label_1
_geom_bond_atom_site_label_2
_geom_bond_distance
_geom_bond_site_symmetry_2
Pt1 C22 1.993(3) .
Pt1 N2 2.124(2) .
Pt1 N1 2.139(2) .
Pt1 P1 2.2174(8) .
P1 C10 1.802(3) .
P1 C11 1.803(3) .
P1 C8 1.813(3) .
F1 B1 1.357(5) .
F2 B1 1.374(5) .
F3 B1 1.371(6) .
F4 B1 1.358(6) .
O1A O1B 0.897(13) .
O1B O1B 1.292(14) 3_755
N1 C1 1.329(4) .
N1 C9 1.393(4) .
N2 C12 1.345(4) .
N2 C16 1.357(4) .
C1 C2 1.391(5) .
C1 H1 0.9500 .
C2 C3 1.373(5) .
C2 H2 0.9500 .
C3 C4 1.395(5) .
C3 H3 0.9500 .
C4 C9 1.409(4) .
C4 C5 1.432(5) .
C5 C6 1.346(6) .
C5 H5 0.9500 .
C6 C7 1.409(6) .
C6 H6 0.9500 .
C7 C8 1.374(5) .
C7 H7 0.9500 .
C8 C9 1.406(4) .
C10 H10A 0.9800 .
C10 H10B 0.9800 .
C10 H10C 0.9800 .
C11 H11A 0.9800 .
C11 H11B 0.9800 .
C11 H11C 0.9800 .
C12 C13 1.378(4) .
C12 H12 0.9500 .
C13 C14 1.370(5) .
C13 H13 0.9500 .
C14 C15 1.370(5) .
C14 H14 0.9500 .
C15 C16 1.397(4) .
C15 H15 0.9500 .
C16 C17 1.454(4) .
C17 C18 1.399(4) .
C17 C22 1.422(4) .
C18 C19 1.378(5) .
C18 H18 0.9500 .
C19 C20 1.382(5) .
C19 H19 0.9500 .
C20 C21 1.386(5) .
C20 H20 0.9500 .
C21 C22 1.392(5) .
C21 H21 0.9500 .

loop_
_geom_torsion_atom_site_label_1
_geom_torsion_atom_site_label_2
_geom_torsion_atom_site_label_3
_geom_torsion_atom_site_label_4
_geom_torsion
_geom_torsion_site_symmetry_1
_geom_torsion_site_symmetry_2
_geom_torsion_site_symmetry_3
_geom_torsion_site_symmetry_4
C9 N1 C1 C2 2.9(5) . . . .
Pt1 N1 C1 C2 -176.8(2) . . . .
N1 C1 C2 C3 2.4(5) . . . .
C1 C2 C3 C4 -4.3(5) . . . .
C2 C3 C4 C9 1.1(5) . . . .
C2 C3 C4 C5 -178.2(3) . . . .
C3 C4 C5 C6 176.9(3) . . . .
C9 C4 C5 C6 -2.3(5) . . . .
C4 C5 C6 C7 -1.7(5) . . . .
C5 C6 C7 C8 2.7(5) . . . .
C6 C7 C8 C9 0.4(4) . . . .
C6 C7 C8 P1 -174.5(2) . . . .
C10 P1 C8 C7 66.0(3) . . . .
C11 P1 C8 C7 -44.8(3) . . . .
Pt1 P1 C8 C7 -167.4(2) . . . .
C10 P1 C8 C9 -109.1(2) . . . .
C11 P1 C8 C9 140.0(2) . . . .
Pt1 P1 C8 C9 17.4(2) . . . .
C1 N1 C9 C8 172.1(3) . . . .
Pt1 N1 C9 C8 -8.2(3) . . . .
C1 N1 C9 C4 -6.2(4) . . . .
Pt1 N1 C9 C4 173.5(2) . . . .
C7 C8 C9 N1 177.3(3) . . . .
P1 C8 C9 N1 -7.3(3) . . . .
C7 C8 C9 C4 -4.4(4) . . . .
P1 C8 C9 C4 171.0(2) . . . .
C3 C4 C9 N1 4.3(5) . . . .
C5 C4 C9 N1 -176.4(3) . . . .
C3 C4 C9 C8 -174.0(3) . . . .
C5 C4 C9 C8 5.3(4) . . . .
C16 N2 C12 C13 2.7(5) . . . .
Pt1 N2 C12 C13 176.8(2) . . . .
N2 C12 C13 C14 -0.6(5) . . . .
C12 C13 C14 C15 -1.3(5) . . . .
C13 C14 C15 C16 1.1(5) . . . .
C12 N2 C16 C15 -2.9(4) . . . .
Pt1 N2 C16 C15 -177.7(2) . . . .
C12 N2 C16 C17 175.6(3) . . . .
Pt1 N2 C16 C17 0.8(3) . . . .
C14 C15 C16 N2 1.0(5) . . . .
C14 C15 C16 C17 -177.3(3) . . . .
N2 C16 C17 C18 178.5(3) . . . .
C15 C16 C17 C18 -3.1(5) . . . .
N2 C16 C17 C22 -3.4(4) . . . .
C15 C16 C17 C22 175.0(3) . . . .
C22 C17 C18 C19 1.1(4) . . . .
C16 C17 C18 C19 179.0(3) . . . .
C17 C18 C19 C20 1.7(5) . . . .
C18 C19 C20 C21 -2.1(5) . . . .
C19 C20 C21 C22 -0.4(5) . . . .
C20 C21 C22 C17 3.0(4) . . . .
C20 C21 C22 Pt1 176.1(2) . . . .
C18 C17 C22 C21 -3.4(4) . . . .
C16 C17 C22 C21 178.5(3) . . . .
C18 C17 C22 Pt1 -177.4(2) . . . .
C16 C17 C22 Pt1 4.6(3) . . . .
